data_1561146
loop_
_publ_author_name
'Ruan, Ting-Ting'
'Wang, Wen-Wen'
'Hu, Chun-Li'
'Xu, Xiang'
'Mao, Jiang-Gao'

_publ_section_title
;
 Pb4(BO3)2(SO4) and Pb2[(BO2)(OH)](SO4): New lead(II) borate-sulfate
 mixed-anion compounds with two types of 3D network structures
;
_journal_name_full 'Journal of Solid State Chemistry'
_journal_page_first 39
_journal_page_last 45
_journal_paper_doi 10.1016/j.jssc.2018.01.013
_journal_volume 260
_journal_year 2018
_chemical_formula_sum 'B2 O10 Pb4 S'
_chemical_formula_weight 1042.44
_space_group_IT_number 14
_space_group_name_Hall '-P 2ybc'
_space_group_name_H-M_alt 'P 1 21/c 1'
_symmetry_cell_setting monoclinic
_symmetry_space_group_name_H-M 'P 1 21/c 1'
_atom_sites_solution_hydrogens none
_atom_sites_solution_primary direct
_atom_sites_solution_secondary difmap
_cell_angle_alpha 90.00
_cell_angle_beta 110.770(5)
_cell_angle_gamma 90.00
_cell_formula_units_Z 4
_cell_length_a 6.9363(4)
_cell_length_b 15.8784(8)
_cell_length_c 9.6053(5)
_cell_measurement_reflns_used 4303
_cell_measurement_temperature 294.1(3)
_cell_measurement_theta_max 29.8460
_cell_measurement_theta_min 4.0400
_cell_volume 989.15(10)
_computing_structure_refinement 'SHELXL-97 (Sheldrick, 2008)'
_computing_structure_solution 'SHELXS-97 (Sheldrick, 2008)'
_diffrn_ambient_environment air
_diffrn_ambient_temperature 294.1(3)
_diffrn_detector 'CCD plate'
_diffrn_detector_area_resol_mean 10.3503
_diffrn_detector_type Atlas
_diffrn_measured_fraction_theta_full 0.998
_diffrn_measured_fraction_theta_max 0.998
_diffrn_measurement_device 'four-circle diffractometer'
_diffrn_measurement_device_type 'SuperNova, Dual, Cu at zero, Atlas'
_diffrn_measurement_method '\w scans'
_diffrn_radiation_monochromator mirror
_diffrn_radiation_probe x-ray
_diffrn_radiation_type 'Mo K\a'
_diffrn_radiation_wavelength 0.71073
_diffrn_reflns_av_R_equivalents 0.0428
_diffrn_reflns_av_sigmaI/netI 0.0353
_diffrn_reflns_limit_h_max 7
_diffrn_reflns_limit_h_min -8
_diffrn_reflns_limit_k_max 20
_diffrn_reflns_limit_k_min -19
_diffrn_reflns_limit_l_max 12
_diffrn_reflns_limit_l_min -11
_diffrn_reflns_number 7908
_diffrn_reflns_theta_full 27.10
_diffrn_reflns_theta_max 27.10
_diffrn_reflns_theta_min 3.39
_diffrn_source 'SuperNova (Mo) X-ray Source'
_exptl_absorpt_coefficient_mu 68.127
_exptl_absorpt_correction_T_max 0.066
_exptl_absorpt_correction_T_min 0.023
_exptl_absorpt_correction_type multi-scan
_exptl_absorpt_process_details
;
CrysAlisPro, Agilent Technologies,
Version 1.171.37.33 (release 27-03-2014 CrysAlis171 .NET)
(compiled Mar 27 2014,17:12:48)
Empirical absorption correction using spherical harmonics,
 implemented in SCALE3 ABSPACK scaling algorithm.
Empirical absorption correction using spherical harmonics,
 implemented in SCALE3 ABSPACK scaling algorithm.
;
_exptl_crystal_colour colourless
_exptl_crystal_density_diffrn 7.000
_exptl_crystal_density_method 'not measured'
_exptl_crystal_description granular
_exptl_crystal_F_000 1736
_exptl_crystal_size_max 0.09
_exptl_crystal_size_mid 0.05
_exptl_crystal_size_min 0.04
_refine_diff_density_max 1.975
_refine_diff_density_min -1.444
_refine_diff_density_rms 0.319
_refine_ls_extinction_coef 0.00098(4)
_refine_ls_extinction_expression Fc^*^=kFc[1+0.001xFc^2^\l^3^/sin(2\q)]^-1/4^
_refine_ls_extinction_method SHELXL
_refine_ls_goodness_of_fit_ref 1.030
_refine_ls_hydrogen_treatment none
_refine_ls_matrix_type full
_refine_ls_number_parameters 155
_refine_ls_number_reflns 2173
_refine_ls_number_restraints 0
_refine_ls_restrained_S_all 1.030
_refine_ls_R_factor_all 0.0258
_refine_ls_R_factor_gt 0.0225
_refine_ls_shift/su_max 0.000
_refine_ls_shift/su_mean 0.000
_refine_ls_structure_factor_coef Fsqd
_refine_ls_weighting_details 'calc w=1/[\s^2^(Fo^2^)+(0.0171P)^2^+0.0000P] where P=(Fo^2^+2Fc^2^)/3'
_refine_ls_weighting_scheme calc
_refine_ls_wR_factor_gt 0.0474
_refine_ls_wR_factor_ref 0.0487
_reflns_number_gt 2003
_reflns_number_total 2173
_reflns_threshold_expression >2sigma(I)
_cod_data_source_file JSSC-2018-260-39.cif
_cod_data_source_block Pb4SB2O10
_cod_original_cell_volume 989.15(9)
_cod_original_sg_symbol_H-M P2(1)/c
_cod_database_code 1561146

loop_
_symmetry_equiv_pos_as_xyz
'x, y, z'
'-x, y+1/2, -z+1/2'
'-x, -y, -z'
'x, -y-1/2, z-1/2'

loop_
_atom_site_label
_atom_site_type_symbol
_atom_site_fract_x
_atom_site_fract_y
_atom_site_fract_z
_atom_site_U_iso_or_equiv
_atom_site_adp_type
_atom_site_occupancy
_atom_site_symmetry_multiplicity
_atom_site_calc_flag
_atom_site_refinement_flags
_atom_site_disorder_assembly
_atom_site_disorder_group
Pb1 Pb 0.50653(5) 0.322099(18) 0.92495(3) 0.01911(10) Uani 1 1 d . . .
Pb2 Pb 0.06214(5) 0.324445(19) 0.09466(3) 0.02296(10) Uani 1 1 d . . .
Pb3 Pb 0.15028(4) 0.571353(17) 0.29525(3) 0.01696(9) Uani 1 1 d . . .
Pb4 Pb 0.35528(4) 0.560258(17) 0.70360(3) 0.01701(9) Uani 1 1 d . . .
S1 S 0.2153(3) 0.36618(12) 0.4880(2) 0.0187(4) Uani 1 1 d . . .
B1 B 0.2370(12) 0.4961(6) 0.0011(8) 0.0133(17) Uani 1 1 d . . .
B2 B 0.7041(13) 0.2479(5) 1.2257(9) 0.0159(18) Uani 1 1 d . . .
O1 O 0.4147(8) 0.4014(4) 0.5034(7) 0.0354(15) Uani 1 1 d . . .
O2 O 0.0511(9) 0.4110(4) 0.3716(7) 0.0407(16) Uani 1 1 d . . .
O3 O 0.1823(10) 0.3690(5) 0.6310(7) 0.0473(18) Uani 1 1 d . . .
O4 O 0.2044(10) 0.2768(4) 0.4404(8) 0.0415(16) Uani 1 1 d . . .
O5 O 0.3209(8) 0.4934(3) 0.1562(6) 0.0217(12) Uani 1 1 d . . .
O6 O 0.1156(8) 0.4299(3) -0.0724(6) 0.0216(12) Uani 1 1 d . . .
O7 O 0.2691(9) 0.5648(3) -0.0754(6) 0.0227(12) Uani 1 1 d . . .
O8 O 0.7607(8) 0.2471(3) 1.1042(6) 0.0208(12) Uani 1 1 d . . .
O9 O 0.5576(8) 0.3027(3) 1.2388(6) 0.0222(12) Uani 1 1 d . . .
O10 O 0.7796(8) 0.1848(3) 1.3329(6) 0.0187(11) Uani 1 1 d . . .

loop_
_atom_site_aniso_label
_atom_site_aniso_U_11
_atom_site_aniso_U_22
_atom_site_aniso_U_33
_atom_site_aniso_U_23
_atom_site_aniso_U_13
_atom_site_aniso_U_12
Pb1 0.02004(17) 0.02073(16) 0.01812(17) -0.00024(12) 0.00867(13) 0.00058(12)
Pb2 0.02699(18) 0.02278(17) 0.02069(17) 0.00226(12) 0.01039(14) -0.00324(13)
Pb3 0.02449(17) 0.01417(15) 0.01362(16) 0.00081(11) 0.00848(13) -0.00128(11)
Pb4 0.02129(16) 0.01348(15) 0.01478(16) -0.00168(11) 0.00457(13) 0.00154(11)
S1 0.0197(9) 0.0146(10) 0.0224(10) 0.0000(7) 0.0084(8) 0.0012(8)
B1 0.014(4) 0.016(4) 0.012(4) -0.003(3) 0.007(3) 0.002(3)
B2 0.019(4) 0.010(4) 0.023(5) -0.004(3) 0.012(4) -0.002(3)
O1 0.020(3) 0.043(4) 0.039(4) -0.008(3) 0.005(3) -0.008(3)
O2 0.029(3) 0.037(4) 0.049(4) 0.025(3) 0.005(3) 0.008(3)
O3 0.052(4) 0.066(5) 0.031(4) -0.001(4) 0.025(3) 0.008(4)
O4 0.052(4) 0.017(3) 0.056(4) -0.003(3) 0.020(4) 0.002(3)
O5 0.026(3) 0.024(3) 0.015(3) 0.000(2) 0.007(2) 0.009(2)
O6 0.031(3) 0.017(3) 0.018(3) -0.002(2) 0.008(2) -0.007(2)
O7 0.040(3) 0.014(3) 0.015(3) 0.001(2) 0.012(3) -0.006(2)
O8 0.028(3) 0.018(3) 0.021(3) 0.005(2) 0.015(2) 0.001(2)
O9 0.028(3) 0.014(3) 0.029(3) 0.001(2) 0.016(3) 0.004(2)
O10 0.029(3) 0.011(2) 0.018(3) 0.002(2) 0.011(2) 0.006(2)

loop_
_atom_type_symbol
_atom_type_description
_atom_type_scat_dispersion_real
_atom_type_scat_dispersion_imag
_atom_type_scat_source
B B 0.0013 0.0007 'International Tables Vol C Tables 4.2.6.8 and 6.1.1.4'
O O 0.0106 0.0060 'International Tables Vol C Tables 4.2.6.8 and 6.1.1.4'
S S 0.1246 0.1234 'International Tables Vol C Tables 4.2.6.8 and 6.1.1.4'
Pb Pb -3.3944 10.1111 'International Tables Vol C Tables 4.2.6.8 and 6.1.1.4'

loop_
_geom_angle_atom_site_label_1
_geom_angle_atom_site_label_2
_geom_angle_atom_site_label_3
_geom_angle
_geom_angle_site_symmetry_1
_geom_angle_site_symmetry_3
O8 Pb1 O10 75.72(17) . 4_565
O8 Pb1 O7 77.50(18) . 3_666
O10 Pb1 O7 80.25(17) 4_565 3_666
O8 Pb1 O4 93.55(19) . 4_566
O10 Pb1 O4 138.15(18) 4_565 4_566
O7 Pb1 O4 137.60(19) 3_666 4_566
O8 Pb1 Pb2 42.20(13) . 1_656
O10 Pb1 Pb2 45.58(13) 4_565 1_656
O7 Pb1 Pb2 51.72(13) 3_666 1_656
O4 Pb1 Pb2 135.65(15) 4_566 1_656
O6 Pb2 O8 134.34(18) . 1_454
O6 Pb2 O10 68.83(16) . 4_464
O8 Pb2 O10 69.25(16) 1_454 4_464
O6 Pb2 O4 82.70(18) . 4_565
O8 Pb2 O4 102.23(18) 1_454 4_565
O10 Pb2 O4 73.81(19) 4_464 4_565
O6 Pb2 Pb1 95.57(13) . 1_454
O8 Pb2 Pb1 39.21(12) 1_454 1_454
O10 Pb2 Pb1 40.67(11) 4_464 1_454
O4 Pb2 Pb1 107.18(15) 4_565 1_454
O6 Pb3 O10 76.19(18) 3_565 2_656
O6 Pb3 O5 82.41(18) 3_565 .
O10 Pb3 O5 82.47(18) 2_656 .
O6 Pb3 Pb4 151.84(13) 3_565 .
O10 Pb3 Pb4 121.83(12) 2_656 .
O5 Pb3 Pb4 119.08(12) . .
O9 Pb4 O5 95.21(19) 3_667 3_666
O9 Pb4 O7 83.34(17) 3_667 1_556
O5 Pb4 O7 89.50(18) 3_666 1_556
O9 Pb4 O2 93.76(19) 3_667 3_566
O5 Pb4 O2 156.96(18) 3_666 3_566
O7 Pb4 O2 70.5(2) 1_556 3_566
O9 Pb4 Pb3 100.54(14) 3_667 .
O5 Pb4 Pb3 124.28(12) 3_666 .
O7 Pb4 Pb3 145.00(14) 1_556 .
O2 Pb4 Pb3 74.51(14) 3_566 .
O1 S1 O2 110.2(4) . .
O1 S1 O3 110.5(4) . .
O2 S1 O3 111.2(4) . .
O1 S1 O4 110.1(4) . .
O2 S1 O4 106.7(4) . .
O3 S1 O4 108.0(4) . .
O6 B1 O7 121.1(6) . .
O6 B1 O5 118.2(7) . .
O7 B1 O5 120.6(7) . .
O8 B2 O9 122.1(7) . .
O8 B2 O10 118.7(6) . .
O9 B2 O10 118.8(7) . .
S1 O2 Pb4 138.1(4) . 3_566
S1 O4 Pb2 113.8(3) . 4_566
S1 O4 Pb1 128.7(4) . 4_565
Pb2 O4 Pb1 97.6(2) 4_566 4_565
B1 O5 Pb4 125.4(4) . 3_666
B1 O5 Pb3 118.3(4) . .
Pb4 O5 Pb3 115.3(2) 3_666 .
B1 O6 Pb3 129.3(5) . 3_565
B1 O6 Pb2 113.3(4) . .
Pb3 O6 Pb2 110.6(2) 3_565 .
B1 O7 Pb4 125.9(4) . 1_554
B1 O7 Pb1 116.7(4) . 3_666
Pb4 O7 Pb1 103.62(19) 1_554 3_666
B2 O8 Pb1 105.0(4) . .
B2 O8 Pb2 122.5(5) . 1_656
Pb1 O8 Pb2 98.58(18) . 1_656
B2 O9 Pb4 119.1(5) . 3_667
B2 O10 Pb3 105.0(4) . 2_646
B2 O10 Pb1 99.7(4) . 4_566
Pb3 O10 Pb1 120.5(2) 2_646 4_566
B2 O10 Pb2 135.5(5) . 4_667
Pb3 O10 Pb2 103.97(18) 2_646 4_667
Pb1 O10 Pb2 93.75(17) 4_566 4_667

loop_
_geom_bond_atom_site_label_1
_geom_bond_atom_site_label_2
_geom_bond_distance
_geom_bond_site_symmetry_2
Pb1 O8 2.310(5) .
Pb1 O10 2.360(5) 4_565
Pb1 O7 2.478(5) 3_666
Pb1 O4 2.665(6) 4_566
Pb1 Pb2 3.6132(5) 1_656
Pb2 O6 2.437(5) .
Pb2 O8 2.455(5) 1_454
Pb2 O10 2.586(5) 4_464
Pb2 O4 2.606(6) 4_565
Pb2 Pb1 3.6132(5) 1_454
Pb3 O6 2.277(5) 3_565
Pb3 O10 2.329(5) 2_656
Pb3 O5 2.416(5) .
Pb3 Pb4 3.6718(5) .
Pb4 O9 2.274(5) 3_667
Pb4 O5 2.332(5) 3_666
Pb4 O7 2.402(5) 1_556
Pb4 O2 2.689(6) 3_566
S1 O1 1.450(6) .
S1 O2 1.466(6) .
S1 O3 1.471(6) .
S1 O4 1.484(6) .
B1 O6 1.375(10) .
B1 O7 1.377(10) .
B1 O5 1.394(9) .
B2 O8 1.357(9) .
B2 O9 1.377(9) .
B2 O10 1.398(9) .
O2 Pb4 2.689(6) 3_566
O4 Pb2 2.606(6) 4_566
O4 Pb1 2.665(6) 4_565
O5 Pb4 2.332(5) 3_666
O6 Pb3 2.277(5) 3_565
O7 Pb4 2.402(5) 1_554
O7 Pb1 2.478(5) 3_666
O8 Pb2 2.455(5) 1_656
O9 Pb4 2.274(5) 3_667
O10 Pb3 2.329(5) 2_646
O10 Pb1 2.360(5) 4_566
O10 Pb2 2.586(5) 4_667
